data_8102376
loop_
_publ_author_name
'Hai-Mei Feng'
'Zhu-Jun Chen'
'Xian-Wei Pan'
'Ke-Wei Lei'

_publ_section_title
;
 Crystal structure of
 hexa(N-acyl-3-hydroxy-2-naphthalenecarbo-hydrazide)-hexa(N,N-dimethyl-
 formamide)hexamanganese(III) - N,N-dimethylformamide (1:6),
 [Mn6(C13H9N2O3)6(C3H7NO)6] &#x00B7; (C3H7NO)6
;
_journal_issue 1
_journal_name_full 'Zeitschrift f\"ur Kristallographie - New Crystal Structures'
_journal_page_first 51
_journal_volume 224
_journal_year 2009
_chemical_formula_moiety 'C96 H96 Mn6 N18 O24, 6(C3 H7 N O)'
_chemical_formula_sum 'C114 H138 Mn6 N24 O30'
_chemical_formula_weight 2654.12
_space_group_IT_number 148
_symmetry_cell_setting hexagonal
_symmetry_space_group_name_Hall '-R 3'
_symmetry_space_group_name_H-M 'R -3 :H'
_atom_sites_solution_hydrogens geom
_atom_sites_solution_primary direct
_atom_sites_solution_secondary difmap
_audit_creation_method SHELXL-97
_cell_angle_alpha 90.00
_cell_angle_beta 90.00
_cell_angle_gamma 120.00
_cell_formula_units_Z 3
_cell_length_a 32.006(5)
_cell_length_b 32.006(5)
_cell_length_c 10.753(2)
_cell_measurement_reflns_used 4843
_cell_measurement_temperature 273(2)
_cell_measurement_theta_max 27.46
_cell_measurement_theta_min 3.26
_cell_volume 9539(3)
_computing_cell_refinement 'SAINT-Plus (Bruker, 2001)'
_computing_data_collection 'APEX2 (Bruker, 2004)'
_computing_data_reduction SAINT-Plus
_computing_molecular_graphics 'SHELXTL (Bruker, 2001)'
_computing_publication_material SHELXTL
_computing_structure_refinement 'SHELXL-97 (Sheldrick, 1997)'
_computing_structure_solution 'SHELXS-97 (Sheldrick, 1997)'
_diffrn_ambient_temperature 273(2)
_diffrn_measured_fraction_theta_full 0.996
_diffrn_measured_fraction_theta_max 0.996
_diffrn_measurement_device_type 'Bruker APEX II CCD area-detector'
_diffrn_measurement_method '\f and \w scans'
_diffrn_radiation_monochromator graphite
_diffrn_radiation_source 'fine-focus sealed tube'
_diffrn_radiation_type MoK\a
_diffrn_radiation_wavelength 0.71073
_diffrn_reflns_av_R_equivalents 0.0488
_diffrn_reflns_av_sigmaI/netI 0.0326
_diffrn_reflns_limit_h_max 41
_diffrn_reflns_limit_h_min -41
_diffrn_reflns_limit_k_max 41
_diffrn_reflns_limit_k_min -41
_diffrn_reflns_limit_l_max 13
_diffrn_reflns_limit_l_min -11
_diffrn_reflns_number 28630
_diffrn_reflns_theta_full 27.46
_diffrn_reflns_theta_max 27.46
_diffrn_reflns_theta_min 3.26
_diffrn_standards_decay_% 0
_diffrn_standards_interval_count 0
_diffrn_standards_interval_time 0
_diffrn_standards_number 0
_exptl_absorpt_coefficient_mu 0.659
_exptl_absorpt_correction_T_max 0.8685
_exptl_absorpt_correction_T_min 0.7647
_exptl_absorpt_correction_type multi-scan
_exptl_absorpt_process_details '(SADABS; Bruker, 2001)'
_exptl_crystal_colour black
_exptl_crystal_density_diffrn 1.386
_exptl_crystal_density_method 'not measured'
_exptl_crystal_description block
_exptl_crystal_F_000 4140
_exptl_crystal_size_max 0.43
_exptl_crystal_size_mid 0.28
_exptl_crystal_size_min 0.22
_refine_diff_density_max 0.903
_refine_diff_density_min -0.659
_refine_diff_density_rms 0.180
_refine_ls_extinction_method none
_refine_ls_goodness_of_fit_ref 0.998
_refine_ls_hydrogen_treatment noref
_refine_ls_matrix_type full
_refine_ls_number_parameters 283
_refine_ls_number_reflns 4843
_refine_ls_number_restraints 0
_refine_ls_restrained_S_all 0.998
_refine_ls_R_factor_all 0.0609
_refine_ls_R_factor_gt 0.0465
_refine_ls_shift/su_max 0.000
_refine_ls_shift/su_mean 0.000
_refine_ls_structure_factor_coef Fsqd
_refine_ls_weighting_details 'calc w=1/[\s^2^(Fo^2^)+(0.0900P)^2^+7.9170P] where P=(Fo^2^+2Fc^2^)/3'
_refine_ls_weighting_scheme calc
_refine_ls_wR_factor_gt 0.1289
_refine_ls_wR_factor_ref 0.1388
_reflns_number_gt 3896
_reflns_number_total 4843
_reflns_threshold_expression I>2\s(I)
_cod_data_source_file 1267-2465.cff
_cod_data_source_block shx97
_cod_original_sg_symbol_H-M 'R -3'
_cod_database_code 8102376

loop_
_symmetry_equiv_pos_as_xyz
'x, y, z'
'-y, x-y, z'
'-x+y, -x, z'
'x+2/3, y+1/3, z+1/3'
'-y+2/3, x-y+1/3, z+1/3'
'-x+y+2/3, -x+1/3, z+1/3'
'x+1/3, y+2/3, z+2/3'
'-y+1/3, x-y+2/3, z+2/3'
'-x+y+1/3, -x+2/3, z+2/3'
'-x, -y, -z'
'y, -x+y, -z'
'x-y, x, -z'
'-x+2/3, -y+1/3, -z+1/3'
'y+2/3, -x+y+1/3, -z+1/3'
'x-y+2/3, x+1/3, -z+1/3'
'-x+1/3, -y+2/3, -z+2/3'
'y+1/3, -x+y+2/3, -z+2/3'
'x-y+1/3, x+2/3, -z+2/3'

loop_
_atom_site_label
_atom_site_type_symbol
_atom_site_fract_x
_atom_site_fract_y
_atom_site_fract_z
_atom_site_U_iso_or_equiv
_atom_site_adp_type
_atom_site_occupancy
_atom_site_symmetry_multiplicity
_atom_site_calc_flag
_atom_site_refinement_flags
_atom_site_disorder_assembly
_atom_site_disorder_group
Mn1 Mn 1.017767(10) 0.861005(11) 0.55349(3) 0.03186(13) Uani 1 1 d . . .
C1 C 0.74597(9) 0.65745(9) 0.8189(3) 0.0487(6) Uani 1 1 d . . .
H1 H 0.7158 0.6543 0.8056 0.045(7) Uiso 1 1 calc R . .
C2 C 0.79432(10) 0.62756(9) 0.9102(2) 0.0479(6) Uani 1 1 d . . .
H2 H 0.7962 0.6041 0.9570 0.066(9) Uiso 1 1 calc R . .
C3 C 0.83547(9) 0.66605(8) 0.8641(2) 0.0441(5) Uani 1 1 d . . .
H3 H 0.8652 0.6688 0.8808 0.054(8) Uiso 1 1 calc R . .
C4 C 0.74947(9) 0.62348(8) 0.8868(3) 0.0494(6) Uani 1 1 d . . .
H4 H 0.7216 0.5972 0.9181 0.045(7) Uiso 1 1 calc R . .
C5 C 0.78753(8) 0.69765(8) 0.7681(2) 0.0385(5) Uani 1 1 d . . .
C6 C 0.83321(8) 0.70175(8) 0.7913(2) 0.0368(5) Uani 1 1 d . . .
C7 C 0.87404(8) 0.74004(8) 0.7366(2) 0.0373(5) Uani 1 1 d . . .
H7 H 0.9041 0.7432 0.7524 0.052(7) Uiso 1 1 calc R . .
C8 C 0.87156(7) 0.77324(7) 0.6602(2) 0.0314(4) Uani 1 1 d . . .
C9 C 0.91628(7) 0.80944(7) 0.59887(19) 0.0295(4) Uani 1 1 d . . .
C10 C 1.05591(7) 0.82577(7) 0.3621(2) 0.0346(5) Uani 1 1 d . . .
C11 C 1.05295(8) 0.78529(8) 0.3079(2) 0.0416(5) Uani 1 1 d . . .
H11 H 1.0256 0.7555 0.3222 0.049(7) Uiso 1 1 calc R . .
C12 C 1.0902(2) 0.7956(2) 0.8540(7) 0.144(3) Uani 1 1 d . . .
H12A H 1.1079 0.8281 0.8233 0.16(2) Uiso 1 1 calc R . .
H12B H 1.1107 0.7817 0.8541 0.28(4) Uiso 1 1 calc R . .
H12C H 1.0794 0.7958 0.9372 0.21(4) Uiso 1 1 calc R . .
C13 C 1.0227(3) 0.7150(2) 0.7908(7) 0.145(2) Uani 1 1 d . . .
H13A H 1.0114 0.7071 0.8749 0.17(3) Uiso 1 1 calc R . .
H13B H 1.0437 0.7024 0.7727 0.23(4) Uiso 1 1 calc R . .
H13C H 0.9957 0.7010 0.7349 0.58(12) Uiso 1 1 calc R . .
N3 N 1.04914(12) 0.76752(12) 0.7752(3) 0.0852(9) Uani 1 1 d . . .
C15 C 1.06227(8) 0.95350(8) 0.6373(2) 0.0409(5) Uani 1 1 d . . .
C16 C 1.07041(12) 0.99629(11) 0.7113(3) 0.0704(10) Uani 1 1 d . . .
H16A H 1.1029 1.0127 0.7424 0.132(18) Uiso 1 1 calc R . .
H16B H 1.0482 0.9859 0.7798 0.103(13) Uiso 1 1 calc R . .
H16C H 1.0654 1.0178 0.6594 0.20(3) Uiso 1 1 calc R . .
C17 C 0.9738(4) 0.7909(7) -0.0370(9) 0.246(7) Uani 1 1 d . . .
H17 H 0.9915 0.8053 -0.1087 0.296 Uiso 1 1 calc R . .
C18 C 0.9512(5) 0.8496(4) -0.0337(10) 0.297(7) Uani 1 1 d . . .
H18A H 0.9509 0.8459 -0.1224 0.446 Uiso 1 1 calc R . .
H18B H 0.9784 0.8799 -0.0102 0.446 Uiso 1 1 calc R . .
H18C H 0.9220 0.8486 -0.0079 0.446 Uiso 1 1 calc R . .
C19 C 0.9385(4) 0.7956(4) 0.1502(8) 0.259(6) Uani 1 1 d . . .
H19A H 0.9326 0.7634 0.1624 0.389 Uiso 1 1 calc R . .
H19B H 0.9092 0.7962 0.1643 0.389 Uiso 1 1 calc R . .
H19C H 0.9628 0.8170 0.2074 0.389 Uiso 1 1 calc R . .
N1 N 0.95932(6) 0.86830(6) 0.45461(18) 0.0358(4) Uani 1 1 d . . .
N2 N 1.07728(6) 0.91424(6) 0.48942(17) 0.0314(4) Uani 1 1 d . . .
C14 C 1.03294(11) 0.78855(12) 0.7006(3) 0.0619(7) Uani 1 1 d . . .
H14 H 1.0061 0.7688 0.6522 0.091(12) Uiso 1 1 calc R . .
N4 N 0.95456(18) 0.8105(2) 0.0260(4) 0.1278(16) Uani 1 1 d . . .
O1 O 1.05052(6) 0.83258(7) 0.68940(19) 0.0556(5) Uani 1 1 d . . .
O2 O 1.01902(5) 0.82063(5) 0.43171(17) 0.0429(4) Uani 1 1 d . . .
O3 O 1.02625(6) 0.91140(6) 0.66713(16) 0.0433(4) Uani 1 1 d . . .
O4 O 0.95640(5) 0.81248(5) 0.63070(15) 0.0366(3) Uani 1 1 d . . .
O5 O 0.9675(4) 0.7494(4) 0.0037(10) 0.279(5) Uani 1 1 d . . .

loop_
_atom_site_aniso_label
_atom_site_aniso_U_11
_atom_site_aniso_U_22
_atom_site_aniso_U_33
_atom_site_aniso_U_23
_atom_site_aniso_U_13
_atom_site_aniso_U_12
Mn1 0.02328(17) 0.02846(18) 0.0417(2) 0.00370(13) 0.00426(12) 0.01133(13)
C1 0.0312(11) 0.0381(12) 0.0673(17) 0.0041(11) 0.0080(11) 0.0102(10)
C2 0.0575(15) 0.0338(11) 0.0524(15) 0.0096(10) 0.0112(12) 0.0227(11)
C3 0.0411(12) 0.0401(12) 0.0531(14) 0.0100(11) 0.0069(11) 0.0219(10)
C4 0.0432(13) 0.0301(11) 0.0622(16) 0.0061(11) 0.0163(12) 0.0088(10)
C5 0.0304(10) 0.0316(10) 0.0494(13) 0.0029(9) 0.0059(9) 0.0125(9)
C6 0.0345(11) 0.0322(10) 0.0440(12) 0.0056(9) 0.0061(9) 0.0169(9)
C7 0.0294(10) 0.0361(11) 0.0480(13) 0.0049(9) 0.0031(9) 0.0177(9)
C8 0.0257(9) 0.0271(9) 0.0407(11) 0.0011(8) 0.0021(8) 0.0128(8)
C9 0.0234(9) 0.0280(9) 0.0367(11) 0.0007(8) -0.0007(8) 0.0126(8)
C10 0.0277(10) 0.0276(10) 0.0470(12) -0.0016(9) 0.0008(9) 0.0128(8)
C11 0.0321(11) 0.0240(10) 0.0611(15) -0.0036(10) 0.0019(10) 0.0083(8)
C12 0.106(4) 0.161(6) 0.150(6) 0.063(4) -0.043(4) 0.054(4)
C13 0.215(7) 0.106(4) 0.151(6) 0.047(4) 0.008(5) 0.108(5)
N3 0.089(2) 0.095(2) 0.091(2) 0.0341(18) -0.0017(17) 0.0597(19)
C15 0.0363(11) 0.0379(11) 0.0451(13) -0.0043(10) 0.0047(10) 0.0160(10)
C16 0.067(2) 0.0509(16) 0.077(2) -0.0213(16) 0.0263(17) 0.0178(15)
C17 0.239(11) 0.42(2) 0.121(7) 0.018(10) 0.065(7) 0.192(15)
C18 0.49(2) 0.198(10) 0.207(10) -0.007(8) -0.107(12) 0.177(13)
C19 0.358(15) 0.291(12) 0.186(8) 0.083(8) 0.156(9) 0.205(12)
N1 0.0279(8) 0.0338(9) 0.0448(10) 0.0095(8) 0.0071(7) 0.0148(7)
N2 0.0267(8) 0.0239(8) 0.0408(10) -0.0010(7) 0.0027(7) 0.0105(7)
C14 0.0595(17) 0.0661(18) 0.0711(19) 0.0148(15) -0.0015(15) 0.0395(16)
N4 0.126(4) 0.142(4) 0.095(3) -0.024(3) 0.008(3) 0.051(3)
O1 0.0382(9) 0.0591(11) 0.0676(12) 0.0172(9) -0.0042(8) 0.0229(8)
O2 0.0273(7) 0.0295(7) 0.0647(11) -0.0058(7) 0.0078(7) 0.0088(6)
O3 0.0373(8) 0.0380(8) 0.0486(9) -0.0010(7) 0.0124(7) 0.0142(7)
O4 0.0246(7) 0.0389(8) 0.0468(9) 0.0135(7) 0.0039(6) 0.0162(6)
O5 0.336(11) 0.309(11) 0.255(9) -0.001(8) -0.015(8) 0.210(10)

loop_
_atom_type_symbol
_atom_type_description
_atom_type_scat_dispersion_real
_atom_type_scat_dispersion_imag
_atom_type_scat_source
C C 0.0033 0.0016 'International Tables Vol C Tables 4.2.6.8 and 6.1.1.4'
H H 0.0000 0.0000 'International Tables Vol C Tables 4.2.6.8 and 6.1.1.4'
N N 0.0061 0.0033 'International Tables Vol C Tables 4.2.6.8 and 6.1.1.4'
O O 0.0106 0.0060 'International Tables Vol C Tables 4.2.6.8 and 6.1.1.4'
Mn Mn 0.3368 0.7283 'International Tables Vol C Tables 4.2.6.8 and 6.1.1.4'

loop_
_geom_angle_atom_site_label_1
_geom_angle_atom_site_label_2
_geom_angle_atom_site_label_3
_geom_angle
_geom_angle_site_symmetry_1
_geom_angle_site_symmetry_3
_geom_angle_publ_flag
O2 Mn1 O3 170.33(7) . . ?
O2 Mn1 N2 90.43(7) . . ?
O3 Mn1 N2 79.91(7) . . ?
O2 Mn1 O4 96.21(7) . . ?
O3 Mn1 O4 93.44(7) . . ?
N2 Mn1 O4 173.21(7) . . ?
O2 Mn1 O1 90.01(8) . . ?
O3 Mn1 O1 91.57(8) . . ?
N2 Mn1 O1 97.77(7) . . ?
O4 Mn1 O1 83.67(6) . . ?
O2 Mn1 N1 92.70(7) . . ?
O3 Mn1 N1 89.40(7) . . ?
N2 Mn1 N1 104.00(7) . . ?
O4 Mn1 N1 74.37(6) . . ?
O1 Mn1 N1 158.04(7) . . ?
C4 C1 C5 121.2(2) . . ?
C4 C1 H1 119.4 . . ?
C5 C1 H1 119.4 . . ?
C3 C2 C4 120.0(2) . . ?
C3 C2 H2 120.0 . . ?
C4 C2 H2 120.0 . . ?
C2 C3 C6 120.8(2) . . ?
C2 C3 H3 119.6 . . ?
C6 C3 H3 119.6 . . ?
C1 C4 C2 120.9(2) . . ?
C1 C4 H4 119.6 . . ?
C2 C4 H4 119.6 . . ?
C11 C5 C1 123.0(2) 11_566 . ?
C11 C5 C6 118.95(19) 11_566 . ?
C1 C5 C6 118.0(2) . . ?
C7 C6 C3 122.5(2) . . ?
C7 C6 C5 118.3(2) . . ?
C3 C6 C5 119.2(2) . . ?
C8 C7 C6 122.59(19) . . ?
C8 C7 H7 118.7 . . ?
C6 C7 H7 118.7 . . ?
C7 C8 C10 119.49(19) . 11_566 ?
C7 C8 C9 117.79(18) . . ?
C10 C8 C9 122.63(18) 11_566 . ?
O4 C9 N2 121.52(18) . 11_566 ?
O4 C9 C8 118.81(18) . . ?
N2 C9 C8 119.65(17) 11_566 . ?
O2 C10 C11 118.63(19) . . ?
O2 C10 C8 123.04(18) . 12_656 ?
C11 C10 C8 118.33(19) . 12_656 ?
C10 C11 C5 122.3(2) . 12_656 ?
C10 C11 H11 118.8 . . ?
C5 C11 H11 118.8 12_656 . ?
N3 C12 H12A 109.5 . . ?
N3 C12 H12B 109.5 . . ?
H12A C12 H12B 109.5 . . ?
N3 C12 H12C 109.5 . . ?
H12A C12 H12C 109.5 . . ?
H12B C12 H12C 109.5 . . ?
N3 C13 H13A 109.5 . . ?
N3 C13 H13B 109.4 . . ?
H13A C13 H13B 109.5 . . ?
N3 C13 H13C 109.5 . . ?
H13A C13 H13C 109.5 . . ?
H13B C13 H13C 109.5 . . ?
C14 N3 C12 120.8(4) . . ?
C14 N3 C13 120.6(4) . . ?
C12 N3 C13 118.2(4) . . ?
N1 C15 O3 122.2(2) 12_656 . ?
N1 C15 C16 119.3(2) 12_656 . ?
O3 C15 C16 118.5(2) . . ?
C15 C16 H16A 109.5 . . ?
C15 C16 H16B 109.5 . . ?
H16A C16 H16B 109.5 . . ?
C15 C16 H16C 109.5 . . ?
H16A C16 H16C 109.5 . . ?
H16B C16 H16C 109.5 . . ?
N4 C17 O5 117.0(10) . . ?
N4 C17 H17 121.5 . . ?
O5 C17 H17 121.6 . . ?
N4 C18 H18A 109.5 . . ?
N4 C18 H18B 109.5 . . ?
H18A C18 H18B 109.5 . . ?
N4 C18 H18C 109.5 . . ?
H18A C18 H18C 109.5 . . ?
H18B C18 H18C 109.5 . . ?
N4 C19 H19A 109.5 . . ?
N4 C19 H19B 109.5 . . ?
H19A C19 H19B 109.5 . . ?
N4 C19 H19C 109.5 . . ?
H19A C19 H19C 109.5 . . ?
H19B C19 H19C 109.5 . . ?
C15 N1 N2 109.91(17) 11_566 11_566 ?
C15 N1 Mn1 140.84(15) 11_566 . ?
N2 N1 Mn1 109.24(12) 11_566 . ?
C9 N2 N1 113.96(16) 12_656 12_656 ?
C9 N2 Mn1 131.64(14) 12_656 . ?
N1 N2 Mn1 114.38(12) 12_656 . ?
O1 C14 N3 125.1(3) . . ?
O1 C14 H14 117.5 . . ?
N3 C14 H14 117.5 . . ?
C17 N4 C19 121.1(9) . . ?
C17 N4 C18 116.7(9) . . ?
C19 N4 C18 122.2(7) . . ?
C14 O1 Mn1 119.25(19) . . ?
C10 O2 Mn1 129.44(13) . . ?
C15 O3 Mn1 112.98(14) . . ?
C9 O4 Mn1 120.68(13) . . ?

loop_
_geom_bond_atom_site_label_1
_geom_bond_atom_site_label_2
_geom_bond_distance
_geom_bond_site_symmetry_2
_geom_bond_publ_flag
Mn1 O2 1.8542(16) . ?
Mn1 O3 1.9313(16) . ?
Mn1 N2 1.9391(17) . ?
Mn1 O4 1.9770(14) . ?
Mn1 O1 2.2396(18) . ?
Mn1 N1 2.2630(18) . ?
C1 C4 1.360(4) . ?
C1 C5 1.419(3) . ?
C1 H1 0.9300 . ?
C2 C3 1.369(3) . ?
C2 C4 1.398(4) . ?
C2 H2 0.9300 . ?
C3 C6 1.416(3) . ?
C3 H3 0.9300 . ?
C4 H4 0.9300 . ?
C5 C11 1.409(3) 11_566 ?
C5 C6 1.423(3) . ?
C6 C7 1.398(3) . ?
C7 C8 1.376(3) . ?
C7 H7 0.9300 . ?
C8 C10 1.435(3) 11_566 ?
C8 C9 1.472(3) . ?
C9 O4 1.285(2) . ?
C9 N2 1.319(3) 11_566 ?
C10 O2 1.337(3) . ?
C10 C11 1.380(3) . ?
C10 C8 1.435(3) 12_656 ?
C11 C5 1.409(3) 12_656 ?
C11 H11 0.9300 . ?
C12 N3 1.439(6) . ?
C12 H12A 0.9600 . ?
C12 H12B 0.9600 . ?
C12 H12C 0.9600 . ?
C13 N3 1.466(6) . ?
C13 H13A 0.9600 . ?
C13 H13B 0.9600 . ?
C13 H13C 0.9600 . ?
N3 C14 1.310(4) . ?
C15 N1 1.298(3) 12_656 ?
C15 O3 1.302(3) . ?
C15 C16 1.490(3) . ?
C16 H16A 0.9600 . ?
C16 H16B 0.9600 . ?
C16 H16C 0.9600 . ?
C17 N4 1.272(12) . ?
C17 O5 1.317(15) . ?
C17 H17 0.9300 . ?
C18 N4 1.456(10) . ?
C18 H18A 0.9600 . ?
C18 H18B 0.9600 . ?
C18 H18C 0.9600 . ?
C19 N4 1.424(8) . ?
C19 H19A 0.9600 . ?
C19 H19B 0.9600 . ?
C19 H19C 0.9600 . ?
N1 C15 1.298(3) 11_566 ?
N1 N2 1.415(2) 11_566 ?
N2 C9 1.319(3) 12_656 ?
N2 N1 1.415(2) 12_656 ?
C14 O1 1.235(4) . ?
C14 H14 0.9300 . ?
